data_8103058
loop_
_publ_author_name
'Alexander Kerkau'
'Guido Kreiner'

_publ_section_title
;
 Crystal structure of niobium aluminium cobalt, Nb(Al0.62Co0.38)2
;
_journal_issue 4
_journal_name_full 'Zeitschrift f\"ur Kristallographie - New Crystal Structures'
_journal_page_first 621
_journal_volume 225
_journal_year 2010
_chemical_formula_structural Nb(Al~0.62~Co~0.38~)~2~
_chemical_formula_sum 'Al1.23 Co0.77 Nb'
_chemical_formula_weight 171.5
_chemical_name_common 'niobium aluminium cobalt'
_chemical_name_systematic
; 
niobium aluminium cobalt
;
_space_group_IT_number 194
_symmetry_cell_setting hexagonal
_symmetry_space_group_name_Hall '-P 6c 2c'
_symmetry_space_group_name_H-M 'P 63/m m c'
_cell_angle_alpha 90
_cell_angle_beta 90
_cell_angle_gamma 120
_cell_formula_units_Z 4
_cell_length_a 4.99350(10)
_cell_length_b 4.99350(10)
_cell_length_c 8.0713(2)
_cell_measurement_temperature 293
_cell_volume 174.295(7)
_computing_cell_refinement 'CrystalClear (Rigaku Corp., 2000)'
_computing_data_collection 'CrystalClear (Rigaku Corp., 2000)'
_computing_data_reduction 'CrystalClear (Rigaku Corp., 2000)'
_computing_molecular_graphics 'Diamond Vers. 3.0 [2]'
_computing_structure_refinement 'Jana2006 Version : 01/04/2010 [1]'
_diffrn_ambient_temperature 293
_diffrn_measured_fraction_theta_full 0.99
_diffrn_measured_fraction_theta_max 0.99
_diffrn_radiation_monochromator unknown
_diffrn_radiation_source 'X-ray tube'
_diffrn_radiation_type 'Ag K\a'
_diffrn_radiation_wavelength 0.56088
_diffrn_reflns_av_R_equivalents 0.0159
_diffrn_reflns_av_sigmaI/netI 0.0122
_diffrn_reflns_limit_h_max 11
_diffrn_reflns_limit_h_min -6
_diffrn_reflns_limit_k_max 7
_diffrn_reflns_limit_k_min -10
_diffrn_reflns_limit_l_max 19
_diffrn_reflns_limit_l_min -13
_diffrn_reflns_number 3367
_diffrn_reflns_theta_full 42.3
_diffrn_reflns_theta_max 42.3
_diffrn_reflns_theta_min 3.98
_exptl_absorpt_coefficient_mu 25.145
_exptl_absorpt_correction_T_max 1
_exptl_absorpt_correction_T_min 0.6303
_exptl_absorpt_correction_type multi-scan
_exptl_absorpt_process_details
;
CrystalClear (Rigaku Corp., 2000)
;
_exptl_crystal_density_diffrn 6.5325
_exptl_crystal_F_000 311
_refine_diff_density_max 3.22
_refine_diff_density_min -1.26
_refine_ls_extinction_method none
_refine_ls_goodness_of_fit_gt 1.58
_refine_ls_goodness_of_fit_ref 1.51
_refine_ls_number_constraints 6
_refine_ls_number_parameters 12
_refine_ls_number_reflns 521
_refine_ls_number_restraints 0
_refine_ls_R_factor_all 0.0228
_refine_ls_R_factor_gt 0.0192
_refine_ls_shift/su_max 0.0007
_refine_ls_shift/su_mean 0.0002
_refine_ls_structure_factor_coef Fsqd
_refine_ls_weighting_details w=1/(\s^2^(I)+0.0004I^2^)
_refine_ls_weighting_scheme sigma
_refine_ls_wR_factor_gt 0.0464
_refine_ls_wR_factor_ref 0.0477
_reflns_number_gt 453
_reflns_number_total 521
_reflns_threshold_expression I>2\s(I)
_cod_data_source_file 710054.cff
_cod_data_source_block (I)
_cod_original_formula_sum 'Al1.23 Co0.77 Nb1'
_cod_database_code 8103058

loop_
_symmetry_equiv_pos_site_id
_symmetry_equiv_pos_as_xyz
1 x,y,z
2 -y,x-y,z
3 -x+y,-x,z
4 -x,-y,z+1/2
5 y,-x+y,z+1/2
6 x-y,x,z+1/2
7 y,x,-z
8 x-y,-y,-z
9 -x,-x+y,-z
10 -y,-x,-z+1/2
11 -x+y,y,-z+1/2
12 x,x-y,-z+1/2
13 -x,-y,-z
14 y,-x+y,-z
15 x-y,x,-z
16 x,y,-z+1/2
17 -y,x-y,-z+1/2
18 -x+y,-x,-z+1/2
19 -y,-x,z
20 -x+y,y,z
21 x,x-y,z
22 y,x,z+1/2
23 x-y,-y,z+1/2
24 -x,-x+y,z+1/2

loop_
_atom_site_label
_atom_site_type_symbol
_atom_site_fract_x
_atom_site_fract_y
_atom_site_fract_z
_atom_site_adp_type
_atom_site_U_iso_or_equiv
_atom_site_symmetry_multiplicity
_atom_site_occupancy
_atom_site_calc_flag
_atom_site_refinement_flags
_atom_site_disorder_assembly
_atom_site_disorder_group
Co2 Co 0 0 0 Uani 0.00652(12) 2 0.475(5) d . . .
Al2 Al 0 0 0 Uani 0.00652(12) 2 0.525(5) d . . .
Al1 Al 0.16975(3) 0.33951(7) 0.25 Uani 0.00632(10) 6 0.645(3) d . . .
Co1 Co 0.16975(3) 0.33951(7) 0.25 Uani 0.00632(10) 6 0.355(3) d . . .
Nb1 Nb 0.333333 0.666667 0.563858(18) Uani 0.00487(4) 4 1 d . . .

loop_
_atom_site_aniso_label
_atom_site_aniso_type_symbol
_atom_site_aniso_U_11
_atom_site_aniso_U_22
_atom_site_aniso_U_33
_atom_site_aniso_U_12
_atom_site_aniso_U_13
_atom_site_aniso_U_23
Co2 Co 0.00755(16) 0.00755(16) 0.00446(18) 0.00378(8) 0 0
Al2 Al 0.00755(16) 0.00755(16) 0.00446(18) 0.00378(8) 0 0
Al1 Al 0.00711(12) 0.00404(13) 0.00680(13) 0.00202(7) 0 0
Co1 Co 0.00711(12) 0.00404(13) 0.00680(13) 0.00202(7) 0 0
Nb1 Nb 0.00470(5) 0.00470(5) 0.00520(6) 0.00235(2) 0 0

loop_
_atom_type_symbol
_atom_type_scat_dispersion_real
_atom_type_scat_dispersion_imag
_atom_type_scat_source
_atom_type_scat_Cromer_Mann_a1
_atom_type_scat_Cromer_Mann_b1
_atom_type_scat_Cromer_Mann_a2
_atom_type_scat_Cromer_Mann_b2
_atom_type_scat_Cromer_Mann_a3
_atom_type_scat_Cromer_Mann_b3
_atom_type_scat_Cromer_Mann_a4
_atom_type_scat_Cromer_Mann_b4
_atom_type_scat_Cromer_Mann_c
Nb -0.828 2.840 'International Tables Vol C tables 4.2.6.8 and 6.1.1.4' 17.614201 1.18865 12.0144 11.766 4.04183 0.204785 3.53346 69.7957 3.75591
Al 0.041 0.031 'International Tables Vol C tables 4.2.6.8 and 6.1.1.4' 6.4202 3.0387 1.9002 0.7426 1.5936 31.547199 1.9646 85.0886 1.1151
Co 0.305 0.630 'International Tables Vol C tables 4.2.6.8 and 6.1.1.4' 12.2841 4.2791 7.3409 0.2784 4.0034 13.5359 2.3488 71.169197 1.0118

loop_
_geom_angle_atom_site_label_1
_geom_angle_atom_site_label_2
_geom_angle_atom_site_label_3
_geom_angle_site_symmetry_1
_geom_angle_site_symmetry_2
_geom_angle_site_symmetry_3
_geom_angle
_geom_angle_publ_flag
Al2 Co2 Al1 . . . 0 yes
Al2 Co2 Al1 . . 2_555 0 yes
Al2 Co2 Al1 . . 3_555 0 yes
Al2 Co2 Al1 . . 4_554 0 yes
Al2 Co2 Al1 . . 5_554 0 yes
Al2 Co2 Al1 . . 6_554 0 yes
Al2 Co2 Co1 . . . 0 yes
Al2 Co2 Co1 . . 2_555 0 yes
Al2 Co2 Co1 . . 3_555 0 yes
Al2 Co2 Co1 . . 4_554 0 yes
Al2 Co2 Co1 . . 5_554 0 yes
Al2 Co2 Co1 . . 6_554 0 yes
Al1 Co2 Al1 . . 2_555 61.265(6) yes
Al1 Co2 Al1 . . 3_555 61.265(8) yes
Al1 Co2 Al1 . . 4_554 180 yes
Al1 Co2 Al1 . . 5_554 118.735(6) yes
Al1 Co2 Al1 . . 6_554 118.735(8) yes
Al1 Co2 Co1 . . . 0 yes
Al1 Co2 Co1 . . 2_555 61.265(6) yes
Al1 Co2 Co1 . . 3_555 61.265(8) yes
Al1 Co2 Co1 . . 4_554 180 yes
Al1 Co2 Co1 . . 5_554 118.735(6) yes
Al1 Co2 Co1 . . 6_554 118.735(8) yes
Al1 Co2 Al1 2_555 . 3_555 61.265(11) yes
Al1 Co2 Al1 2_555 . 4_554 118.735(6) yes
Al1 Co2 Al1 2_555 . 5_554 180 yes
Al1 Co2 Al1 2_555 . 6_554 118.735(11) yes
Al1 Co2 Co1 2_555 . . 61.265(6) yes
Al1 Co2 Co1 2_555 . 2_555 0 yes
Al1 Co2 Co1 2_555 . 3_555 61.265(11) yes
Al1 Co2 Co1 2_555 . 4_554 118.735(6) yes
Al1 Co2 Co1 2_555 . 5_554 180 yes
Al1 Co2 Co1 2_555 . 6_554 118.735(11) yes
Al1 Co2 Al1 3_555 . 4_554 118.735(8) yes
Al1 Co2 Al1 3_555 . 5_554 118.735(11) yes
Al1 Co2 Al1 3_555 . 6_554 180 yes
Al1 Co2 Co1 3_555 . . 61.265(8) yes
Al1 Co2 Co1 3_555 . 2_555 61.265(11) yes
Al1 Co2 Co1 3_555 . 3_555 0 yes
Al1 Co2 Co1 3_555 . 4_554 118.735(8) yes
Al1 Co2 Co1 3_555 . 5_554 118.735(11) yes
Al1 Co2 Co1 3_555 . 6_554 180 yes
Al1 Co2 Al1 4_554 . 5_554 61.265(6) yes
Al1 Co2 Al1 4_554 . 6_554 61.265(8) yes
Al1 Co2 Co1 4_554 . . 180 yes
Al1 Co2 Co1 4_554 . 2_555 118.735(6) yes
Al1 Co2 Co1 4_554 . 3_555 118.735(8) yes
Al1 Co2 Co1 4_554 . 4_554 0 yes
Al1 Co2 Co1 4_554 . 5_554 61.265(6) yes
Al1 Co2 Co1 4_554 . 6_554 61.265(8) yes
Al1 Co2 Al1 5_554 . 6_554 61.265(11) yes
Al1 Co2 Co1 5_554 . . 118.735(6) yes
Al1 Co2 Co1 5_554 . 2_555 180 yes
Al1 Co2 Co1 5_554 . 3_555 118.735(11) yes
Al1 Co2 Co1 5_554 . 4_554 61.265(6) yes
Al1 Co2 Co1 5_554 . 5_554 0 yes
Al1 Co2 Co1 5_554 . 6_554 61.265(11) yes
Al1 Co2 Co1 6_554 . . 118.735(8) yes
Al1 Co2 Co1 6_554 . 2_555 118.735(11) yes
Al1 Co2 Co1 6_554 . 3_555 180 yes
Al1 Co2 Co1 6_554 . 4_554 61.265(8) yes
Al1 Co2 Co1 6_554 . 5_554 61.265(11) yes
Al1 Co2 Co1 6_554 . 6_554 0 yes
Co1 Co2 Co1 . . 2_555 61.265(6) yes
Co1 Co2 Co1 . . 3_555 61.265(8) yes
Co1 Co2 Co1 . . 4_554 180 yes
Co1 Co2 Co1 . . 5_554 118.735(6) yes
Co1 Co2 Co1 . . 6_554 118.735(8) yes
Co1 Co2 Co1 2_555 . 3_555 61.265(11) yes
Co1 Co2 Co1 2_555 . 4_554 118.735(6) yes
Co1 Co2 Co1 2_555 . 5_554 180 yes
Co1 Co2 Co1 2_555 . 6_554 118.735(11) yes
Co1 Co2 Co1 3_555 . 4_554 118.735(8) yes
Co1 Co2 Co1 3_555 . 5_554 118.735(11) yes
Co1 Co2 Co1 3_555 . 6_554 180 yes
Co1 Co2 Co1 4_554 . 5_554 61.265(6) yes
Co1 Co2 Co1 4_554 . 6_554 61.265(8) yes
Co1 Co2 Co1 5_554 . 6_554 61.265(11) yes
Co2 Al2 Al1 . . . 0 yes
Co2 Al2 Al1 . . 2_555 0 yes
Co2 Al2 Al1 . . 3_555 0 yes
Co2 Al2 Al1 . . 4_554 0 yes
Co2 Al2 Al1 . . 5_554 0 yes
Co2 Al2 Al1 . . 6_554 0 yes
Co2 Al2 Co1 . . . 0 yes
Co2 Al2 Co1 . . 2_555 0 yes
Co2 Al2 Co1 . . 3_555 0 yes
Co2 Al2 Co1 . . 4_554 0 yes
Co2 Al2 Co1 . . 5_554 0 yes
Co2 Al2 Co1 . . 6_554 0 yes
Co2 Al2 Nb1 . . 4_554 0 yes
Co2 Al2 Nb1 . . 4_564 0 yes
Co2 Al2 Nb1 . . 4_664 0 yes
Co2 Al2 Nb1 . . 10_555 0 yes
Co2 Al2 Nb1 . . 10_655 0 yes
Co2 Al2 Nb1 . . 10_665 0 yes
Al1 Al2 Al1 . . 2_555 61.265(6) yes
Al1 Al2 Al1 . . 3_555 61.265(8) yes
Al1 Al2 Al1 . . 4_554 180 yes
Al1 Al2 Al1 . . 5_554 118.735(6) yes
Al1 Al2 Al1 . . 6_554 118.735(8) yes
Al1 Al2 Co1 . . . 0 yes
Al1 Al2 Co1 . . 2_555 61.265(6) yes
Al1 Al2 Co1 . . 3_555 61.265(8) yes
Al1 Al2 Co1 . . 4_554 180 yes
Al1 Al2 Co1 . . 5_554 118.735(6) yes
Al1 Al2 Co1 . . 6_554 118.735(8) yes
Al1 Al2 Nb1 . . 4_554 115.904(6) yes
Al1 Al2 Nb1 . . 4_564 64.412(7) yes
Al1 Al2 Nb1 . . 4_664 64.413(5) yes
Al1 Al2 Nb1 . . 10_555 115.587(5) yes
Al1 Al2 Nb1 . . 10_655 115.588(7) yes
Al1 Al2 Nb1 . . 10_665 64.096(6) yes
Al1 Al2 Al1 2_555 . 3_555 61.265(11) yes
Al1 Al2 Al1 2_555 . 4_554 118.735(6) yes
Al1 Al2 Al1 2_555 . 5_554 180 yes
Al1 Al2 Al1 2_555 . 6_554 118.735(11) yes
Al1 Al2 Co1 2_555 . . 61.265(6) yes
Al1 Al2 Co1 2_555 . 2_555 0 yes
Al1 Al2 Co1 2_555 . 3_555 61.265(11) yes
Al1 Al2 Co1 2_555 . 4_554 118.735(6) yes
Al1 Al2 Co1 2_555 . 5_554 180 yes
Al1 Al2 Co1 2_555 . 6_554 118.735(11) yes
Al1 Al2 Nb1 2_555 . 4_554 64.412(9) yes
Al1 Al2 Nb1 2_555 . 4_564 64.412(10) yes
Al1 Al2 Nb1 2_555 . 4_664 115.904(6) yes
Al1 Al2 Nb1 2_555 . 10_555 64.096(6) yes
Al1 Al2 Nb1 2_555 . 10_655 115.588(10) yes
Al1 Al2 Nb1 2_555 . 10_665 115.588(9) yes
Al1 Al2 Al1 3_555 . 4_554 118.735(8) yes
Al1 Al2 Al1 3_555 . 5_554 118.735(11) yes
Al1 Al2 Al1 3_555 . 6_554 180 yes
Al1 Al2 Co1 3_555 . . 61.265(8) yes
Al1 Al2 Co1 3_555 . 2_555 61.265(11) yes
Al1 Al2 Co1 3_555 . 3_555 0 yes
Al1 Al2 Co1 3_555 . 4_554 118.735(8) yes
Al1 Al2 Co1 3_555 . 5_554 118.735(11) yes
Al1 Al2 Co1 3_555 . 6_554 180 yes
Al1 Al2 Nb1 3_555 . 4_554 64.412(4) yes
Al1 Al2 Nb1 3_555 . 4_564 115.904(7) yes
Al1 Al2 Nb1 3_555 . 4_664 64.412(6) yes
Al1 Al2 Nb1 3_555 . 10_555 115.588(6) yes
Al1 Al2 Nb1 3_555 . 10_655 64.096(7) yes
Al1 Al2 Nb1 3_555 . 10_665 115.588(4) yes
Al1 Al2 Al1 4_554 . 5_554 61.265(6) yes
Al1 Al2 Al1 4_554 . 6_554 61.265(8) yes
Al1 Al2 Co1 4_554 . . 180 yes
Al1 Al2 Co1 4_554 . 2_555 118.735(6) yes
Al1 Al2 Co1 4_554 . 3_555 118.735(8) yes
Al1 Al2 Co1 4_554 . 4_554 0 yes
Al1 Al2 Co1 4_554 . 5_554 61.265(6) yes
Al1 Al2 Co1 4_554 . 6_554 61.265(8) yes
Al1 Al2 Nb1 4_554 . 4_554 64.096(6) yes
Al1 Al2 Nb1 4_554 . 4_564 115.588(7) yes
Al1 Al2 Nb1 4_554 . 4_664 115.587(5) yes
Al1 Al2 Nb1 4_554 . 10_555 64.413(5) yes
Al1 Al2 Nb1 4_554 . 10_655 64.412(7) yes
Al1 Al2 Nb1 4_554 . 10_665 115.904(6) yes
Al1 Al2 Al1 5_554 . 6_554 61.265(11) yes
Al1 Al2 Co1 5_554 . . 118.735(6) yes
Al1 Al2 Co1 5_554 . 2_555 180 yes
Al1 Al2 Co1 5_554 . 3_555 118.735(11) yes
Al1 Al2 Co1 5_554 . 4_554 61.265(6) yes
Al1 Al2 Co1 5_554 . 5_554 0 yes
Al1 Al2 Co1 5_554 . 6_554 61.265(11) yes
Al1 Al2 Nb1 5_554 . 4_554 115.588(9) yes
Al1 Al2 Nb1 5_554 . 4_564 115.588(10) yes
Al1 Al2 Nb1 5_554 . 4_664 64.096(6) yes
Al1 Al2 Nb1 5_554 . 10_555 115.904(6) yes
Al1 Al2 Nb1 5_554 . 10_655 64.412(10) yes
Al1 Al2 Nb1 5_554 . 10_665 64.412(9) yes
Al1 Al2 Co1 6_554 . . 118.735(8) yes
Al1 Al2 Co1 6_554 . 2_555 118.735(11) yes
Al1 Al2 Co1 6_554 . 3_555 180 yes
Al1 Al2 Co1 6_554 . 4_554 61.265(8) yes
Al1 Al2 Co1 6_554 . 5_554 61.265(11) yes
Al1 Al2 Co1 6_554 . 6_554 0 yes
Al1 Al2 Nb1 6_554 . 4_554 115.588(4) yes
Al1 Al2 Nb1 6_554 . 4_564 64.096(7) yes
Al1 Al2 Nb1 6_554 . 4_664 115.588(6) yes
Al1 Al2 Nb1 6_554 . 10_555 64.412(6) yes
Al1 Al2 Nb1 6_554 . 10_655 115.904(7) yes
Al1 Al2 Nb1 6_554 . 10_665 64.412(4) yes
Co1 Al2 Co1 . . 2_555 61.265(6) yes
Co1 Al2 Co1 . . 3_555 61.265(8) yes
Co1 Al2 Co1 . . 4_554 180 yes
Co1 Al2 Co1 . . 5_554 118.735(6) yes
Co1 Al2 Co1 . . 6_554 118.735(8) yes
Co1 Al2 Nb1 . . 4_554 115.904(6) yes
Co1 Al2 Nb1 . . 4_564 64.412(7) yes
Co1 Al2 Nb1 . . 4_664 64.413(5) yes
Co1 Al2 Nb1 . . 10_555 115.587(5) yes
Co1 Al2 Nb1 . . 10_655 115.588(7) yes
Co1 Al2 Nb1 . . 10_665 64.096(6) yes
Co1 Al2 Co1 2_555 . 3_555 61.265(11) yes
Co1 Al2 Co1 2_555 . 4_554 118.735(6) yes
Co1 Al2 Co1 2_555 . 5_554 180 yes
Co1 Al2 Co1 2_555 . 6_554 118.735(11) yes
Co1 Al2 Nb1 2_555 . 4_554 64.412(9) yes
Co1 Al2 Nb1 2_555 . 4_564 64.412(10) yes
Co1 Al2 Nb1 2_555 . 4_664 115.904(6) yes
Co1 Al2 Nb1 2_555 . 10_555 64.096(6) yes
Co1 Al2 Nb1 2_555 . 10_655 115.588(10) yes
Co1 Al2 Nb1 2_555 . 10_665 115.588(9) yes
Co1 Al2 Co1 3_555 . 4_554 118.735(8) yes
Co1 Al2 Co1 3_555 . 5_554 118.735(11) yes
Co1 Al2 Co1 3_555 . 6_554 180 yes
Co1 Al2 Nb1 3_555 . 4_554 64.412(4) yes
Co1 Al2 Nb1 3_555 . 4_564 115.904(7) yes
Co1 Al2 Nb1 3_555 . 4_664 64.412(6) yes
Co1 Al2 Nb1 3_555 . 10_555 115.588(6) yes
Co1 Al2 Nb1 3_555 . 10_655 64.096(7) yes
Co1 Al2 Nb1 3_555 . 10_665 115.588(4) yes
Co1 Al2 Co1 4_554 . 5_554 61.265(6) yes
Co1 Al2 Co1 4_554 . 6_554 61.265(8) yes
Co1 Al2 Nb1 4_554 . 4_554 64.096(6) yes
Co1 Al2 Nb1 4_554 . 4_564 115.588(7) yes
Co1 Al2 Nb1 4_554 . 4_664 115.587(5) yes
Co1 Al2 Nb1 4_554 . 10_555 64.413(5) yes
Co1 Al2 Nb1 4_554 . 10_655 64.412(7) yes
Co1 Al2 Nb1 4_554 . 10_665 115.904(6) yes
Co1 Al2 Co1 5_554 . 6_554 61.265(11) yes
Co1 Al2 Nb1 5_554 . 4_554 115.588(9) yes
Co1 Al2 Nb1 5_554 . 4_564 115.588(10) yes
Co1 Al2 Nb1 5_554 . 4_664 64.096(6) yes
Co1 Al2 Nb1 5_554 . 10_555 115.904(6) yes
Co1 Al2 Nb1 5_554 . 10_655 64.412(10) yes
Co1 Al2 Nb1 5_554 . 10_665 64.412(9) yes
Co1 Al2 Nb1 6_554 . 4_554 115.588(4) yes
Co1 Al2 Nb1 6_554 . 4_564 64.096(7) yes
Co1 Al2 Nb1 6_554 . 4_664 115.588(6) yes
Co1 Al2 Nb1 6_554 . 10_555 64.412(6) yes
Co1 Al2 Nb1 6_554 . 10_655 115.904(7) yes
Co1 Al2 Nb1 6_554 . 10_665 64.412(4) yes
Nb1 Al2 Nb1 4_554 . 4_564 116.971(2) yes
Nb1 Al2 Nb1 4_554 . 4_664 116.9711(18) yes
Nb1 Al2 Nb1 4_554 . 10_555 63.0289(18) yes
Nb1 Al2 Nb1 4_554 . 10_655 63.029(2) yes
Nb1 Al2 Nb1 4_554 . 10_665 180 yes
Nb1 Al2 Nb1 4_564 . 4_664 116.971(2) yes
Nb1 Al2 Nb1 4_564 . 10_555 63.029(2) yes
Nb1 Al2 Nb1 4_564 . 10_655 180 yes
Nb1 Al2 Nb1 4_564 . 10_665 63.029(2) yes
Nb1 Al2 Nb1 4_664 . 10_555 180 yes
Nb1 Al2 Nb1 4_664 . 10_655 63.029(2) yes
Nb1 Al2 Nb1 4_664 . 10_665 63.0289(18) yes
Nb1 Al2 Nb1 10_555 . 10_655 116.971(2) yes
Nb1 Al2 Nb1 10_555 . 10_665 116.9711(18) yes
Nb1 Al2 Nb1 10_655 . 10_665 116.971(2) yes
Co2 Al1 Co2 . . 4_555 107.919(11) yes
Co2 Al1 Al2 . . . 0 yes
Co2 Al1 Al2 . . 4_555 107.919(11) yes
Co2 Al1 Al1 . . 2_555 59.367(6) yes
Co2 Al1 Al1 . . 2_665 120.632(5) yes
Co2 Al1 Al1 . . 3_555 59.367(7) yes
Co2 Al1 Al1 . . 3_565 120.633(8) yes
Co2 Al1 Co1 . . . 0 yes
Co2 Al1 Co1 . . 2_555 59.367(6) yes
Co2 Al1 Co1 . . 2_665 120.632(5) yes
Co2 Al1 Co1 . . 3_555 59.367(7) yes
Co2 Al1 Co1 . . 3_565 120.633(8) yes
Co2 Al1 Nb1 . . . 173.143(10) yes
Co2 Al1 Nb1 . . 4_564 65.021(3) yes
Co2 Al1 Nb1 . . 4_664 65.021(5) yes
Co2 Al1 Nb1 . . 7_456 114.299(5) yes
Co2 Al1 Nb1 . . 7_556 114.299(12) yes
Co2 Al1 Nb1 . . 10_665 65.223(2) yes
Co2 Al1 Al2 4_555 . . 107.919(11) yes
Co2 Al1 Al2 4_555 . 4_555 0 yes
Co2 Al1 Al1 4_555 . 2_555 59.367(6) yes
Co2 Al1 Al1 4_555 . 2_665 120.632(5) yes
Co2 Al1 Al1 4_555 . 3_555 59.367(7) yes
Co2 Al1 Al1 4_555 . 3_565 120.633(8) yes
Co2 Al1 Co1 4_555 . . 0 yes
Co2 Al1 Co1 4_555 . 2_555 59.367(6) yes
Co2 Al1 Co1 4_555 . 2_665 120.632(5) yes
Co2 Al1 Co1 4_555 . 3_555 59.367(7) yes
Co2 Al1 Co1 4_555 . 3_565 120.633(8) yes
Co2 Al1 Nb1 4_555 . . 65.223(2) yes
Co2 Al1 Nb1 4_555 . 4_564 114.299(5) yes
Co2 Al1 Nb1 4_555 . 4_664 114.299(12) yes
Co2 Al1 Nb1 4_555 . 7_456 65.021(3) yes
Co2 Al1 Nb1 4_555 . 7_556 65.021(5) yes
Co2 Al1 Nb1 4_555 . 10_665 173.143(10) yes
Al2 Al1 Al2 . . 4_555 107.919(11) yes
Al2 Al1 Al1 . . 2_555 59.367(6) yes
Al2 Al1 Al1 . . 2_665 120.632(5) yes
Al2 Al1 Al1 . . 3_555 59.367(7) yes
Al2 Al1 Al1 . . 3_565 120.633(8) yes
Al2 Al1 Co1 . . . 0 yes
Al2 Al1 Co1 . . 2_555 59.367(6) yes
Al2 Al1 Co1 . . 2_665 120.632(5) yes
Al2 Al1 Co1 . . 3_555 59.367(7) yes
Al2 Al1 Co1 . . 3_565 120.633(8) yes
Al2 Al1 Nb1 . . . 173.143(10) yes
Al2 Al1 Nb1 . . 4_564 65.021(3) yes
Al2 Al1 Nb1 . . 4_664 65.021(5) yes
Al2 Al1 Nb1 . . 7_456 114.299(5) yes
Al2 Al1 Nb1 . . 7_556 114.299(12) yes
Al2 Al1 Nb1 . . 10_665 65.223(2) yes
Al2 Al1 Al1 4_555 . 2_555 59.367(6) yes
Al2 Al1 Al1 4_555 . 2_665 120.632(5) yes
Al2 Al1 Al1 4_555 . 3_555 59.367(7) yes
Al2 Al1 Al1 4_555 . 3_565 120.633(8) yes
Al2 Al1 Co1 4_555 . . 0 yes
Al2 Al1 Co1 4_555 . 2_555 59.367(6) yes
Al2 Al1 Co1 4_555 . 2_665 120.632(5) yes
Al2 Al1 Co1 4_555 . 3_555 59.367(7) yes
Al2 Al1 Co1 4_555 . 3_565 120.633(8) yes
Al2 Al1 Nb1 4_555 . . 65.223(2) yes
Al2 Al1 Nb1 4_555 . 4_564 114.299(5) yes
Al2 Al1 Nb1 4_555 . 4_664 114.299(12) yes
Al2 Al1 Nb1 4_555 . 7_456 65.021(3) yes
Al2 Al1 Nb1 4_555 . 7_556 65.021(5) yes
Al2 Al1 Nb1 4_555 . 10_665 173.143(10) yes
Al1 Al1 Al1 2_555 . 2_665 180 yes
Al1 Al1 Al1 2_555 . 3_555 60.000(14) yes
Al1 Al1 Al1 2_555 . 3_565 120.000(15) yes
Al1 Al1 Co1 2_555 . . 0 yes
Al1 Al1 Co1 2_555 . 2_555 0 yes
Al1 Al1 Co1 2_555 . 2_665 180 yes
Al1 Al1 Co1 2_555 . 3_555 60.000(14) yes
Al1 Al1 Co1 2_555 . 3_565 120.000(15) yes
Al1 Al1 Nb1 2_555 . . 114.978(4) yes
Al1 Al1 Nb1 2_555 . 4_564 64.130(9) yes
Al1 Al1 Nb1 2_555 . 4_664 114.864(13) yes
Al1 Al1 Nb1 2_555 . 7_456 64.130(9) yes
Al1 Al1 Nb1 2_555 . 7_556 114.864(13) yes
Al1 Al1 Nb1 2_555 . 10_665 114.978(4) yes
Al1 Al1 Al1 2_665 . 3_555 120.000(16) yes
Al1 Al1 Al1 2_665 . 3_565 60.000(14) yes
Al1 Al1 Co1 2_665 . . 0 yes
Al1 Al1 Co1 2_665 . 2_555 180 yes
Al1 Al1 Co1 2_665 . 2_665 0 yes
Al1 Al1 Co1 2_665 . 3_555 120.000(16) yes
Al1 Al1 Co1 2_665 . 3_565 60.000(14) yes
Al1 Al1 Nb1 2_665 . . 65.022(5) yes
Al1 Al1 Nb1 2_665 . 4_564 115.870(14) yes
Al1 Al1 Nb1 2_665 . 4_664 65.136(9) yes
Al1 Al1 Nb1 2_665 . 7_456 115.870(14) yes
Al1 Al1 Nb1 2_665 . 7_556 65.136(9) yes
Al1 Al1 Nb1 2_665 . 10_665 65.022(5) yes
Al1 Al1 Al1 3_555 . 3_565 180 yes
Al1 Al1 Co1 3_555 . . 0 yes
Al1 Al1 Co1 3_555 . 2_555 60.000(14) yes
Al1 Al1 Co1 3_555 . 2_665 120.000(16) yes
Al1 Al1 Co1 3_555 . 3_555 0 yes
Al1 Al1 Co1 3_555 . 3_565 180 yes
Al1 Al1 Nb1 3_555 . . 114.978(7) yes
Al1 Al1 Nb1 3_555 . 4_564 114.864(9) yes
Al1 Al1 Nb1 3_555 . 4_664 64.130(9) yes
Al1 Al1 Nb1 3_555 . 7_456 114.864(9) yes
Al1 Al1 Nb1 3_555 . 7_556 64.130(9) yes
Al1 Al1 Nb1 3_555 . 10_665 114.978(7) yes
Al1 Al1 Co1 3_565 . . 0 yes
Al1 Al1 Co1 3_565 . 2_555 120.000(15) yes
Al1 Al1 Co1 3_565 . 2_665 60.000(14) yes
Al1 Al1 Co1 3_565 . 3_555 180 yes
Al1 Al1 Co1 3_565 . 3_565 0 yes
Al1 Al1 Nb1 3_565 . . 65.022(6) yes
Al1 Al1 Nb1 3_565 . 4_564 65.136(9) yes
Al1 Al1 Nb1 3_565 . 4_664 115.870(9) yes
Al1 Al1 Nb1 3_565 . 7_456 65.136(9) yes
Al1 Al1 Nb1 3_565 . 7_556 115.870(9) yes
Al1 Al1 Nb1 3_565 . 10_665 65.022(6) yes
Co1 Al1 Co1 . . 2_555 0 yes
Co1 Al1 Co1 . . 2_665 0 yes
Co1 Al1 Co1 . . 3_555 0 yes
Co1 Al1 Co1 . . 3_565 0 yes
Co1 Al1 Nb1 . . . 0 yes
Co1 Al1 Nb1 . . 4_564 0 yes
Co1 Al1 Nb1 . . 4_664 0 yes
Co1 Al1 Nb1 . . 7_456 0 yes
Co1 Al1 Nb1 . . 7_556 0 yes
Co1 Al1 Nb1 . . 10_665 0 yes
Co1 Al1 Co1 2_555 . 2_665 180 yes
Co1 Al1 Co1 2_555 . 3_555 60.000(14) yes
Co1 Al1 Co1 2_555 . 3_565 120.000(15) yes
Co1 Al1 Nb1 2_555 . . 114.978(4) yes
Co1 Al1 Nb1 2_555 . 4_564 64.130(9) yes
Co1 Al1 Nb1 2_555 . 4_664 114.864(13) yes
Co1 Al1 Nb1 2_555 . 7_456 64.130(9) yes
Co1 Al1 Nb1 2_555 . 7_556 114.864(13) yes
Co1 Al1 Nb1 2_555 . 10_665 114.978(4) yes
Co1 Al1 Co1 2_665 . 3_555 120.000(16) yes
Co1 Al1 Co1 2_665 . 3_565 60.000(14) yes
Co1 Al1 Nb1 2_665 . . 65.022(5) yes
Co1 Al1 Nb1 2_665 . 4_564 115.870(14) yes
Co1 Al1 Nb1 2_665 . 4_664 65.136(9) yes
Co1 Al1 Nb1 2_665 . 7_456 115.870(14) yes
Co1 Al1 Nb1 2_665 . 7_556 65.136(9) yes
Co1 Al1 Nb1 2_665 . 10_665 65.022(5) yes
Co1 Al1 Co1 3_555 . 3_565 180 yes
Co1 Al1 Nb1 3_555 . . 114.978(7) yes
Co1 Al1 Nb1 3_555 . 4_564 114.864(9) yes
Co1 Al1 Nb1 3_555 . 4_664 64.130(9) yes
Co1 Al1 Nb1 3_555 . 7_456 114.864(9) yes
Co1 Al1 Nb1 3_555 . 7_556 64.130(9) yes
Co1 Al1 Nb1 3_555 . 10_665 114.978(7) yes
Co1 Al1 Nb1 3_565 . . 65.022(6) yes
Co1 Al1 Nb1 3_565 . 4_564 65.136(9) yes
Co1 Al1 Nb1 3_565 . 4_664 115.870(9) yes
Co1 Al1 Nb1 3_565 . 7_456 65.136(9) yes
Co1 Al1 Nb1 3_565 . 7_556 115.870(9) yes
Co1 Al1 Nb1 3_565 . 10_665 65.022(6) yes
Nb1 Al1 Nb1 . . 4_564 117.039(10) yes
Nb1 Al1 Nb1 . . 4_664 117.039(5) yes
Nb1 Al1 Nb1 . . 7_456 63.534(5) yes
Nb1 Al1 Nb1 . . 7_556 63.534(3) yes
Nb1 Al1 Nb1 . . 10_665 121.634(10) yes
Nb1 Al1 Nb1 4_564 . 4_664 117.918(4) yes
Nb1 Al1 Nb1 4_564 . 7_456 62.072(6) yes
Nb1 Al1 Nb1 4_564 . 7_556 178.950(11) yes
Nb1 Al1 Nb1 4_564 . 10_665 63.534(5) yes
Nb1 Al1 Nb1 4_664 . 7_456 178.950(11) yes
Nb1 Al1 Nb1 4_664 . 7_556 62.071(6) yes
Nb1 Al1 Nb1 4_664 . 10_665 63.534(3) yes
Nb1 Al1 Nb1 7_456 . 7_556 117.918(4) yes
Nb1 Al1 Nb1 7_456 . 10_665 117.039(10) yes
Nb1 Al1 Nb1 7_556 . 10_665 117.039(5) yes
Co2 Co1 Co2 . . 4_555 107.919(11) yes
Co2 Co1 Al2 . . . 0 yes
Co2 Co1 Al2 . . 4_555 107.919(11) yes
Co2 Co1 Al1 . . . 0 yes
Co2 Co1 Al1 . . 2_555 59.367(6) yes
Co2 Co1 Al1 . . 2_665 120.632(5) yes
Co2 Co1 Al1 . . 3_555 59.367(7) yes
Co2 Co1 Al1 . . 3_565 120.633(8) yes
Co2 Co1 Co1 . . 2_555 59.367(6) yes
Co2 Co1 Co1 . . 2_665 120.632(5) yes
Co2 Co1 Co1 . . 3_555 59.367(7) yes
Co2 Co1 Co1 . . 3_565 120.633(8) yes
Co2 Co1 Al2 4_555 . . 107.919(11) yes
Co2 Co1 Al2 4_555 . 4_555 0 yes
Co2 Co1 Al1 4_555 . . 0 yes
Co2 Co1 Al1 4_555 . 2_555 59.367(6) yes
Co2 Co1 Al1 4_555 . 2_665 120.632(5) yes
Co2 Co1 Al1 4_555 . 3_555 59.367(7) yes
Co2 Co1 Al1 4_555 . 3_565 120.633(8) yes
Co2 Co1 Co1 4_555 . 2_555 59.367(6) yes
Co2 Co1 Co1 4_555 . 2_665 120.632(5) yes
Co2 Co1 Co1 4_555 . 3_555 59.367(7) yes
Co2 Co1 Co1 4_555 . 3_565 120.633(8) yes
Al2 Co1 Al2 . . 4_555 107.919(11) yes
Al2 Co1 Al1 . . . 0 yes
Al2 Co1 Al1 . . 2_555 59.367(6) yes
Al2 Co1 Al1 . . 2_665 120.632(5) yes
Al2 Co1 Al1 . . 3_555 59.367(7) yes
Al2 Co1 Al1 . . 3_565 120.633(8) yes
Al2 Co1 Co1 . . 2_555 59.367(6) yes
Al2 Co1 Co1 . . 2_665 120.632(5) yes
Al2 Co1 Co1 . . 3_555 59.367(7) yes
Al2 Co1 Co1 . . 3_565 120.633(8) yes
Al2 Co1 Al1 4_555 . . 0 yes
Al2 Co1 Al1 4_555 . 2_555 59.367(6) yes
Al2 Co1 Al1 4_555 . 2_665 120.632(5) yes
Al2 Co1 Al1 4_555 . 3_555 59.367(7) yes
Al2 Co1 Al1 4_555 . 3_565 120.633(8) yes
Al2 Co1 Co1 4_555 . 2_555 59.367(6) yes
Al2 Co1 Co1 4_555 . 2_665 120.632(5) yes
Al2 Co1 Co1 4_555 . 3_555 59.367(7) yes
Al2 Co1 Co1 4_555 . 3_565 120.633(8) yes
Al1 Co1 Al1 . . 2_555 0 yes
Al1 Co1 Al1 . . 2_665 0 yes
Al1 Co1 Al1 . . 3_555 0 yes
Al1 Co1 Al1 . . 3_565 0 yes
Al1 Co1 Co1 . . 2_555 0 yes
Al1 Co1 Co1 . . 2_665 0 yes
Al1 Co1 Co1 . . 3_555 0 yes
Al1 Co1 Co1 . . 3_565 0 yes
Al1 Co1 Al1 2_555 . 2_665 180 yes
Al1 Co1 Al1 2_555 . 3_555 60.000(14) yes
Al1 Co1 Al1 2_555 . 3_565 120.000(15) yes
Al1 Co1 Co1 2_555 . 2_555 0 yes
Al1 Co1 Co1 2_555 . 2_665 180 yes
Al1 Co1 Co1 2_555 . 3_555 60.000(14) yes
Al1 Co1 Co1 2_555 . 3_565 120.000(15) yes
Al1 Co1 Al1 2_665 . 3_555 120.000(16) yes
Al1 Co1 Al1 2_665 . 3_565 60.000(14) yes
Al1 Co1 Co1 2_665 . 2_555 180 yes
Al1 Co1 Co1 2_665 . 2_665 0 yes
Al1 Co1 Co1 2_665 . 3_555 120.000(16) yes
Al1 Co1 Co1 2_665 . 3_565 60.000(14) yes
Al1 Co1 Al1 3_555 . 3_565 180 yes
Al1 Co1 Co1 3_555 . 2_555 60.000(14) yes
Al1 Co1 Co1 3_555 . 2_665 120.000(16) yes
Al1 Co1 Co1 3_555 . 3_555 0 yes
Al1 Co1 Co1 3_555 . 3_565 180 yes
Al1 Co1 Co1 3_565 . 2_555 120.000(15) yes
Al1 Co1 Co1 3_565 . 2_665 60.000(14) yes
Al1 Co1 Co1 3_565 . 3_555 180 yes
Al1 Co1 Co1 3_565 . 3_565 0 yes
Co1 Co1 Co1 2_555 . 2_665 180 yes
Co1 Co1 Co1 2_555 . 3_555 60.000(14) yes
Co1 Co1 Co1 2_555 . 3_565 120.000(15) yes
Co1 Co1 Co1 2_665 . 3_555 120.000(16) yes
Co1 Co1 Co1 2_665 . 3_565 60.000(14) yes
Co1 Co1 Co1 3_555 . 3_565 180 yes
Al2 Nb1 Al2 4_555 . 4_565 116.971(2) yes
Al2 Nb1 Al2 4_555 . 4_665 116.971(2) yes
Al2 Nb1 Al1 4_555 . . 50.681(5) yes
Al2 Nb1 Al1 4_555 . 2_665 94.953(7) yes
Al2 Nb1 Al1 4_555 . 3_565 94.953(4) yes
Al2 Nb1 Al1 4_555 . 4_565 94.687(6) yes
Al2 Nb1 Al1 4_555 . 4_665 94.687(6) yes
Al2 Nb1 Al1 4_555 . 5_555 50.567(4) yes
Al2 Nb1 Al1 4_555 . 5_565 145.657(5) yes
Al2 Nb1 Al1 4_555 . 6_555 50.567(4) yes
Al2 Nb1 Al1 4_555 . 6_665 145.657(6) yes
Al2 Nb1 Nb1 4_555 . 7_456 58.4856(14) yes
Al2 Nb1 Nb1 4_555 . 7_556 58.4855(18) yes
Al2 Nb1 Nb1 4_555 . 7_566 150.189(6) yes
Al2 Nb1 Nb1 4_555 . 10_666 100.136(3) yes
Al2 Nb1 Al2 4_565 . 4_665 116.971(2) yes
Al2 Nb1 Al1 4_565 . . 94.953(7) yes
Al2 Nb1 Al1 4_565 . 2_665 94.954(9) yes
Al2 Nb1 Al1 4_565 . 3_565 50.681(6) yes
Al2 Nb1 Al1 4_565 . 4_565 50.567(5) yes
Al2 Nb1 Al1 4_565 . 4_665 145.657(7) yes
Al2 Nb1 Al1 4_565 . 5_555 145.657(7) yes
Al2 Nb1 Al1 4_565 . 5_565 50.567(6) yes
Al2 Nb1 Al1 4_565 . 6_555 94.687(7) yes
Al2 Nb1 Al1 4_565 . 6_665 94.687(7) yes
Al2 Nb1 Nb1 4_565 . 7_456 58.4857(18) yes
Al2 Nb1 Nb1 4_565 . 7_556 150.189(6) yes
Al2 Nb1 Nb1 4_565 . 7_566 58.4857(18) yes
Al2 Nb1 Nb1 4_565 . 10_666 100.136(3) yes
Al2 Nb1 Al1 4_665 . . 94.953(4) yes
Al2 Nb1 Al1 4_665 . 2_665 50.681(5) yes
Al2 Nb1 Al1 4_665 . 3_565 94.953(7) yes
Al2 Nb1 Al1 4_665 . 4_565 145.657(5) yes
Al2 Nb1 Al1 4_665 . 4_665 50.567(3) yes
Al2 Nb1 Al1 4_665 . 5_555 94.687(6) yes
Al2 Nb1 Al1 4_665 . 5_565 94.687(6) yes
Al2 Nb1 Al1 4_665 . 6_555 145.657(7) yes
Al2 Nb1 Al1 4_665 . 6_665 50.567(6) yes
Al2 Nb1 Nb1 4_665 . 7_456 150.189(6) yes
Al2 Nb1 Nb1 4_665 . 7_556 58.4856(18) yes
Al2 Nb1 Nb1 4_665 . 7_566 58.4855(14) yes
Al2 Nb1 Nb1 4_665 . 10_666 100.136(3) yes
Al1 Nb1 Al1 . . 2_665 49.956(6) yes
Al1 Nb1 Al1 . . 3_565 49.956(8) yes
Al1 Nb1 Al1 . . 4_565 116.466(5) yes
Al1 Nb1 Al1 . . 4_665 116.466(7) yes
Al1 Nb1 Al1 . . 5_555 95.196(7) yes
Al1 Nb1 Al1 . . 5_565 144.505(9) yes
Al1 Nb1 Al1 . . 6_555 95.196(4) yes
Al1 Nb1 Al1 . . 6_665 144.505(6) yes
Al1 Nb1 Nb1 . . 7_456 58.432(5) yes
Al1 Nb1 Nb1 . . 7_556 58.432(6) yes
Al1 Nb1 Nb1 . . 7_566 99.508(7) yes
Al1 Nb1 Nb1 . . 10_666 150.817(5) yes
Al1 Nb1 Al1 2_665 . 3_565 49.956(10) yes
Al1 Nb1 Al1 2_665 . 4_565 144.505(9) yes
Al1 Nb1 Al1 2_665 . 4_665 95.196(7) yes
Al1 Nb1 Al1 2_665 . 5_555 116.466(10) yes
Al1 Nb1 Al1 2_665 . 5_565 116.466(8) yes
Al1 Nb1 Al1 2_665 . 6_555 144.505(7) yes
Al1 Nb1 Al1 2_665 . 6_665 95.196(6) yes
Al1 Nb1 Nb1 2_665 . 7_456 99.508(7) yes
Al1 Nb1 Nb1 2_665 . 7_556 58.432(9) yes
Al1 Nb1 Nb1 2_665 . 7_566 58.432(8) yes
Al1 Nb1 Nb1 2_665 . 10_666 150.817(5) yes
Al1 Nb1 Al1 3_565 . 4_565 95.196(8) yes
Al1 Nb1 Al1 3_565 . 4_665 144.505(7) yes
Al1 Nb1 Al1 3_565 . 5_555 144.505(6) yes
Al1 Nb1 Al1 3_565 . 5_565 95.196(7) yes
Al1 Nb1 Al1 3_565 . 6_555 116.466(8) yes
Al1 Nb1 Al1 3_565 . 6_665 116.466(5) yes
Al1 Nb1 Nb1 3_565 . 7_456 58.432(6) yes
Al1 Nb1 Nb1 3_565 . 7_556 99.508(8) yes
Al1 Nb1 Nb1 3_565 . 7_566 58.432(4) yes
Al1 Nb1 Nb1 3_565 . 10_666 150.817(6) yes
Al1 Nb1 Al1 4_565 . 4_665 117.918(6) yes
Al1 Nb1 Al1 4_565 . 5_555 95.813(9) yes
Al1 Nb1 Al1 4_565 . 5_565 51.741(7) yes
Al1 Nb1 Al1 4_565 . 6_555 49.727(9) yes
Al1 Nb1 Al1 4_565 . 6_665 95.813(8) yes
Al1 Nb1 Nb1 4_565 . 7_456 58.034(3) yes
Al1 Nb1 Nb1 4_565 . 7_556 150.222(6) yes
Al1 Nb1 Nb1 4_565 . 7_566 100.499(6) yes
Al1 Nb1 Nb1 4_565 . 10_666 58.964(3) yes
Al1 Nb1 Al1 4_665 . 5_555 49.727(7) yes
Al1 Nb1 Al1 4_665 . 5_565 95.813(9) yes
Al1 Nb1 Al1 4_665 . 6_555 95.813(8) yes
Al1 Nb1 Al1 4_665 . 6_665 51.741(9) yes
Al1 Nb1 Nb1 4_665 . 7_456 150.222(6) yes
Al1 Nb1 Nb1 4_665 . 7_556 58.034(5) yes
Al1 Nb1 Nb1 4_665 . 7_566 100.499(5) yes
Al1 Nb1 Nb1 4_665 . 10_666 58.964(4) yes
Al1 Nb1 Al1 5_555 . 5_565 117.918(8) yes
Al1 Nb1 Al1 5_555 . 6_555 51.741(9) yes
Al1 Nb1 Al1 5_555 . 6_665 95.813(7) yes
Al1 Nb1 Nb1 5_555 . 7_456 100.499(5) yes
Al1 Nb1 Nb1 5_555 . 7_556 58.034(6) yes
Al1 Nb1 Nb1 5_555 . 7_566 150.222(6) yes
Al1 Nb1 Nb1 5_555 . 10_666 58.964(5) yes
Al1 Nb1 Al1 5_565 . 6_555 95.813(7) yes
Al1 Nb1 Al1 5_565 . 6_665 49.727(9) yes
Al1 Nb1 Nb1 5_565 . 7_456 100.499(6) yes
Al1 Nb1 Nb1 5_565 . 7_556 150.222(6) yes
Al1 Nb1 Nb1 5_565 . 7_566 58.034(4) yes
Al1 Nb1 Nb1 5_565 . 10_666 58.964(5) yes
Al1 Nb1 Al1 6_555 . 6_665 117.918(6) yes
Al1 Nb1 Nb1 6_555 . 7_456 58.034(6) yes
Al1 Nb1 Nb1 6_555 . 7_556 100.499(7) yes
Al1 Nb1 Nb1 6_555 . 7_566 150.222(7) yes
Al1 Nb1 Nb1 6_555 . 10_666 58.964(3) yes
Al1 Nb1 Nb1 6_665 . 7_456 150.222(7) yes
Al1 Nb1 Nb1 6_665 . 7_556 100.499(7) yes
Al1 Nb1 Nb1 6_665 . 7_566 58.034(4) yes
Al1 Nb1 Nb1 6_665 . 10_666 58.964(3) yes
Nb1 Nb1 Nb1 7_456 . 7_556 109.267(3) yes
Nb1 Nb1 Nb1 7_456 . 7_566 109.267(4) yes
Nb1 Nb1 Nb1 7_456 . 10_666 109.675(4) yes
Nb1 Nb1 Nb1 7_556 . 7_566 109.267(3) yes
Nb1 Nb1 Nb1 7_556 . 10_666 109.675(4) yes
Nb1 Nb1 Nb1 7_566 . 10_666 109.675(4) yes

loop_
_geom_bond_atom_site_label_1
_geom_bond_atom_site_label_2
_geom_bond_site_symmetry_1
_geom_bond_site_symmetry_2
_geom_bond_distance
_geom_bond_publ_flag
Co2 Al2 . . 0 yes
Co2 Al1 . . 2.49545(19) yes
Co2 Al1 . 2_555 2.49545(19) yes
Co2 Al1 . 3_555 2.4954(2) yes
Co2 Al1 . 4_554 2.49545(19) yes
Co2 Al1 . 5_554 2.49545(19) yes
Co2 Al1 . 6_554 2.4954(2) yes
Co2 Co1 . . 2.49545(19) yes
Co2 Co1 . 2_555 2.49545(19) yes
Co2 Co1 . 3_555 2.4954(2) yes
Co2 Co1 . 4_554 2.49545(19) yes
Co2 Co1 . 5_554 2.49545(19) yes
Co2 Co1 . 6_554 2.4954(2) yes
Al2 Al1 . . 2.49545(19) yes
Al2 Al1 . 2_555 2.49545(19) yes
Al2 Al1 . 3_555 2.4954(2) yes
Al2 Al1 . 4_554 2.49545(19) yes
Al2 Al1 . 5_554 2.49545(19) yes
Al2 Al1 . 6_554 2.4954(2) yes
Al2 Co1 . . 2.49545(19) yes
Al2 Co1 . 2_555 2.49545(19) yes
Al2 Co1 . 3_555 2.4954(2) yes
Al2 Co1 . 4_554 2.49545(19) yes
Al2 Co1 . 5_554 2.49545(19) yes
Al2 Co1 . 6_554 2.4954(2) yes
Al2 Nb1 . 4_554 2.92871(16) yes
Al2 Nb1 . 4_564 2.92871(6) yes
Al2 Nb1 . 4_664 2.92871(16) yes
Al2 Nb1 . 10_555 2.92871(16) yes
Al2 Nb1 . 10_655 2.92871(6) yes
Al2 Nb1 . 10_665 2.92871(16) yes
Al1 Al1 . 2_555 2.5430(3) yes
Al1 Al1 . 2_665 2.4505(3) yes
Al1 Al1 . 3_555 2.5430(4) yes
Al1 Al1 . 3_565 2.4505(4) yes
Al1 Co1 . . 0 yes
Al1 Co1 . 2_555 2.5430(3) yes
Al1 Co1 . 2_665 2.4505(3) yes
Al1 Co1 . 3_555 2.5430(4) yes
Al1 Co1 . 3_565 2.4505(4) yes
Al1 Nb1 . . 2.9015(2) yes
Al1 Nb1 . 4_564 2.9140(2) yes
Al1 Nb1 . 4_664 2.9141(2) yes
Al1 Nb1 . 7_456 2.9140(2) yes
Al1 Nb1 . 7_556 2.9141(2) yes
Al1 Nb1 . 10_665 2.9015(2) yes
Co1 Co1 . 2_555 2.5430(3) yes
Co1 Co1 . 2_665 2.4505(3) yes
Co1 Co1 . 3_555 2.5430(4) yes
Co1 Co1 . 3_565 2.4505(4) yes
Nb1 Nb1 . 7_456 3.06175(17) yes
Nb1 Nb1 . 7_556 3.06175(9) yes
Nb1 Nb1 . 7_566 3.06175(17) yes
Nb1 Nb1 . 10_666 3.0048(3) yes

loop_
_geom_hbond_atom_site_label_D
_geom_hbond_atom_site_label_H
_geom_hbond_atom_site_label_A
_geom_hbond_site_symmetry_D
_geom_hbond_site_symmetry_H
_geom_hbond_site_symmetry_A
_geom_hbond_distance_DH
_geom_hbond_distance_HA
_geom_hbond_distance_DA
_geom_hbond_angle_DHA
_geom_hbond_publ_flag
? ? ? ? ? ? ? ? ? ? ?

loop_
_geom_torsion_atom_site_label_1
_geom_torsion_atom_site_label_2
_geom_torsion_atom_site_label_3
_geom_torsion_atom_site_label_4
_geom_torsion_site_symmetry_1
_geom_torsion_site_symmetry_2
_geom_torsion_site_symmetry_3
_geom_torsion_site_symmetry_4
_geom_torsion
_geom_torsion_publ_flag
? ? ? ? ? ? ? ? ? ?
